data_9005709
loop_
_publ_author_name
'Sarp, H.'
'Cerny, R.'

_publ_section_title
;Yazganite, NaFe3+2(Mg,Mn)(AsO4)3*H2O, a new mineral: its description and
 crystal structure Note: variant of the johillerite structure, alluaudite
 group Sample: Volcanic complex of Erciyes, 10 km south of the prefecture of
 Kayseri, near Hisarcik, village Kiranardi, Turkey
;
_journal_name_full 'European Journal of Mineralogy'
_journal_page_first 367
_journal_page_last 373
_journal_paper_doi 10.1127/0935-1221/2005/0017-0367
_journal_volume 17
_journal_year 2005
_chemical_compound_source 'Volcanic complex of Erciyes, Kiranardi, Turkey'
_chemical_formula_sum 'As3 Fe2 H4 Mg0.656 Mn0.344 Na O13'
_chemical_name_mineral Yazganite
_space_group_IT_number 15
_symmetry_space_group_name_Hall '-C 2yc'
_symmetry_space_group_name_H-M 'C 1 2/c 1'
_cell_angle_alpha 90
_cell_angle_beta 112.441
_cell_angle_gamma 90
_cell_formula_units_Z 4
_cell_length_a 12.181
_cell_length_b 12.807
_cell_length_c 6.6391
_cell_volume 957.282
_database_code_amcsd 0007100
_exptl_crystal_density_diffrn 4.207
_cod_original_formula_sum 'Na Fe2 (Mg.656 Mn.344) As3 O13 H4'
_cod_database_code 9005709

loop_
_space_group_symop_operation_xyz
x,y,z
1/2+x,1/2+y,z
x,-y,1/2+z
1/2+x,1/2-y,1/2+z
-x,y,1/2-z
1/2-x,1/2+y,1/2-z
-x,-y,-z
1/2-x,1/2-y,-z

loop_
_atom_site_label
_atom_site_fract_x
_atom_site_fract_y
_atom_site_fract_z
_atom_site_occupancy
_atom_site_U_iso_or_equiv
_atom_site_type_symbol
_atom_site_attached_hydrogens
Na 0.00000 0.50000 0.00000 1.00000 0.01750 Na 0
Fe3+ 0.28082 0.34398 0.36711 1.00000 0.00820 Fe 0
Mg 0.00000 0.73268 0.25000 0.65600 0.01420 Mg 0
Mn 0.00000 0.73268 0.25000 0.34400 0.01420 Mn 0
As1 0.00000 0.27992 0.25000 1.00000 0.00850 As 0
As2 0.24268 0.10706 0.12897 1.00000 0.00870 As 0
O1 0.32910 0.49190 0.38900 1.00000 0.01620 O 0
O2 0.38540 0.09110 0.18830 1.00000 0.01750 O 0
O3 0.10710 0.36270 0.24410 1.00000 0.01290 O 0
O4 0.32820 0.33170 0.11260 1.00000 0.01250 O 0
O5 0.22540 0.18140 0.33030 1.00000 0.01130 O 0
O6 0.04680 0.20440 0.47590 1.00000 0.01380 O 0
Wat 0.99700 0.00040 0.27200 0.50000 0.02000 O 2

loop_
_cod_changelog_entry_id
_cod_changelog_entry_author
_cod_changelog_entry_date
_cod_changelog_entry_text
1
;cod-tools version 3.8.0
Id: cif_guess_AMCSD_atom_types 9581 2023-05-17 12:35:41Z saulius
;
2023-05-18T11:39:38+03:00
;Derived atom types and hydrogen counts
from atom names that follow the AMCSD naming convention
(Wat == water, O-H == hydroxyl).
;

loop_
_cod_related_entry_id
_cod_related_entry_database
_cod_related_entry_code
1 AMCSD 0007100
